data_4317454
loop_
_publ_author_name
'F. Albert Cotton'
'Lee M. Daniels'
'Penglin Huang'
'Carlos A. Murillo'

_publ_section_title
;
 The First Oxidation of a Cr24+ Paddlewheel Complex to an Isostructural
 Stable Product
;
_journal_name_full 'Inorganic Chemistry'
_journal_page_first 317
_journal_page_last 320
_journal_paper_doi 10.1021/ic010925v
_journal_volume 41
_journal_year 2002
_chemical_formula_sum 'C70 H77 Cr2 N12 O0.5'
_chemical_formula_weight 1198.44
_chemical_name_systematic
;
  ?
;
_space_group_IT_number 14
_symmetry_cell_setting monoclinic
_symmetry_space_group_name_Hall '-P 2ybc'
_symmetry_space_group_name_H-M 'P 1 21/c 1'
_atom_sites_solution_hydrogens geom
_atom_sites_solution_primary direct
_atom_sites_solution_secondary difmap
_audit_creation_method SHELXL
_cell_angle_alpha 90.00
_cell_angle_beta 112.545(3)
_cell_angle_gamma 90.00
_cell_formula_units_Z 8
_cell_length_a 26.944(3)
_cell_length_b 21.305(3)
_cell_length_c 23.537(3)
_cell_measurement_reflns_used 250
_cell_measurement_temperature 213(2)
_cell_measurement_theta_max 41.6
_cell_measurement_theta_min 18.2
_cell_volume 12479(3)
_computing_cell_refinement SAINT
_computing_data_collection SMART
_computing_data_reduction SAINT
_computing_molecular_graphics 'XP (Siemens, 1990)'
_computing_publication_material 'SHELXL-93 (Sheldrick, 1993)'
_computing_structure_refinement 'SHELXL-93 (Sheldrick, 1993)'
_computing_structure_solution 'SHELXS-86 (Sheldrick, 1990)'
_diffrn_ambient_temperature 293(2)
_diffrn_measurement_device 'Bruker SMART area detector'
_diffrn_measurement_method 'Ellipsoid-mask fitting'
_diffrn_radiation_monochromator graphite
_diffrn_radiation_source 'fine-focus sealed tube'
_diffrn_radiation_type MoK\a
_diffrn_radiation_wavelength 0.71073
_diffrn_reflns_av_R_equivalents 0.0488
_diffrn_reflns_av_sigmaI/netI 0.0774
_diffrn_reflns_limit_h_max 34
_diffrn_reflns_limit_h_min -24
_diffrn_reflns_limit_k_max 27
_diffrn_reflns_limit_k_min -20
_diffrn_reflns_limit_l_max 25
_diffrn_reflns_limit_l_min -30
_diffrn_reflns_number 64843
_diffrn_reflns_theta_max 27.53
_diffrn_reflns_theta_min 1.73
_diffrn_standards_number 'none (area detector data)'
_exptl_absorpt_coefficient_mu 0.402
_exptl_absorpt_correction_type 'not corrected'
_exptl_crystal_colour red
_exptl_crystal_density_diffrn 1.276
_exptl_crystal_description block
_exptl_crystal_F_000 5064
_exptl_crystal_size_max 0.36
_exptl_crystal_size_mid 0.36
_exptl_crystal_size_min 0.33
_refine_diff_density_max 0.857
_refine_diff_density_min -0.728
_refine_diff_density_rms 0.067
_refine_ls_extinction_method none
_refine_ls_goodness_of_fit_all 1.038
_refine_ls_goodness_of_fit_obs 1.125
_refine_ls_hydrogen_treatment noref
_refine_ls_matrix_type fullcycle
_refine_ls_number_parameters 1535
_refine_ls_number_reflns 28216
_refine_ls_number_restraints 0
_refine_ls_restrained_S_all 1.039
_refine_ls_restrained_S_obs 1.125
_refine_ls_R_factor_all 0.1090
_refine_ls_R_factor_obs 0.0642
_refine_ls_shift/esd_max -0.153
_refine_ls_shift/esd_mean 0.003
_refine_ls_structure_factor_coef Fsqd
_refine_ls_weighting_details 'w=1/[\s^2^(Fo^2^)+(0.0703P)^2^+3.4041P] where P=(Fo^2^+2Fc^2^)/3'
_refine_ls_weighting_scheme calc
_refine_ls_wR_factor_all 0.1584
_refine_ls_wR_factor_obs 0.1366
_reflns_number_observed 18279
_reflns_number_total 28218
_reflns_observed_criterion >2sigma(I)
_cod_data_source_file ic010925v_1.cif
_cod_data_source_block xl
_cod_depositor_comments
;
The following automatic conversions were performed:

'_symmetry_cell_setting' value 'Monoclinic' changed to 'monoclinic'
according to the built-in table from CIF Core dictionary named
'cif_core.dic' version 2.4.1 from 2010-06-29.

Automatic conversion script
Id: cif_fix_values 1646 2011-03-28 12:23:43Z adriana 

The following automatic conversions were performed:

'_refine_ls_weighting_scheme' value 'calc
w=1/[\s^2^(Fo^2^)+(0.0703P)^2^+3.4041P] where P=(Fo^2^+2Fc^2^)/3' was
changed to 'calc'. New tag '_refine_ls_weighting_details' was
created. The value of the new tag was set to
'w=1/[\s^2^(Fo^2^)+(0.0703P)^2^+3.4041P] where P=(Fo^2^+2Fc^2^)/3'.

Automatic conversion script
Id: cif_fix_values 3143 2015-03-26 13:38:13Z robertas 
;
_cod_original_cell_volume 12478.7(29)
_cod_original_formula_sum 'C70 H77 Cr2 N12 O0.50'
_cod_database_code 4317454

loop_
_symmetry_equiv_pos_as_xyz
'x, y, z'
'-x, y+1/2, -z+1/2'
'-x, -y, -z'
'x, -y-1/2, z-1/2'

loop_
_atom_site_aniso_label
_atom_site_aniso_U_11
_atom_site_aniso_U_22
_atom_site_aniso_U_33
_atom_site_aniso_U_23
_atom_site_aniso_U_13
_atom_site_aniso_U_12
Cr1 0.0203(2) 0.0218(3) 0.0171(2) -0.0014(2) 0.0072(2) -0.0003(2)
Cr2 0.0210(2) 0.0225(3) 0.0176(2) -0.0020(2) 0.0076(2) -0.0005(2)
Cr3 0.0203(2) 0.0203(3) 0.0149(2) -0.0007(2) 0.0068(2) -0.0001(2)
Cr4 0.0205(2) 0.0197(3) 0.0148(2) -0.0007(2) 0.0071(2) -0.0002(2)
N1 0.0260(13) 0.0244(15) 0.0232(13) 0.0009(11) 0.0101(11) -0.0011(11)
N2 0.042(2) 0.022(2) 0.0323(15) 0.0032(12) 0.0180(13) 0.0030(12)
N3 0.0279(13) 0.0228(15) 0.0231(13) -0.0043(11) 0.0122(11) -0.0011(11)
N4 0.0202(12) 0.028(2) 0.0255(13) -0.0033(12) 0.0098(11) -0.0008(11)
N5 0.0219(13) 0.044(2) 0.0251(14) -0.0032(13) 0.0060(11) 0.0002(12)
N6 0.0229(12) 0.029(2) 0.0190(12) -0.0023(11) 0.0070(10) 0.0003(11)
N7 0.0247(13) 0.0245(15) 0.0237(13) -0.0044(11) 0.0112(11) -0.0021(11)
N8 0.037(2) 0.0202(15) 0.037(2) -0.0016(12) 0.0195(13) -0.0002(12)
N9 0.0263(13) 0.0225(15) 0.0212(13) -0.0014(11) 0.0096(11) 0.0001(11)
N10 0.0256(13) 0.029(2) 0.0181(12) -0.0019(11) 0.0079(10) 0.0003(11)
N11 0.0216(13) 0.039(2) 0.0221(13) -0.0042(12) 0.0055(11) 0.0017(12)
N12 0.0209(12) 0.0259(15) 0.0201(12) -0.0027(11) 0.0082(10) -0.0022(11)
N13 0.0228(12) 0.0253(15) 0.0186(12) 0.0022(11) 0.0085(10) 0.0011(11)
N14 0.0262(13) 0.027(2) 0.036(2) 0.0063(13) 0.0179(12) 0.0027(12)
N15 0.0214(12) 0.029(2) 0.0218(13) -0.0004(12) 0.0103(10) 0.0017(11)
N16 0.0243(13) 0.0204(14) 0.0184(12) -0.0021(11) 0.0079(10) -0.0026(10)
N17 0.0322(14) 0.025(2) 0.0185(12) -0.0064(11) 0.0065(11) -0.0017(12)
N18 0.0240(13) 0.0233(14) 0.0169(12) 0.0008(11) 0.0080(10) -0.0016(11)
N19 0.0196(12) 0.0253(15) 0.0217(12) -0.0012(11) 0.0082(10) -0.0005(11)
N20 0.0269(14) 0.029(2) 0.038(2) 0.0032(13) 0.0185(12) -0.0013(12)
N21 0.0229(12) 0.0208(14) 0.0190(12) -0.0005(11) 0.0081(10) -0.0005(10)
N22 0.0234(12) 0.0230(14) 0.0192(12) -0.0015(11) 0.0076(10) 0.0020(11)
N23 0.0312(14) 0.0236(15) 0.0180(12) -0.0037(11) 0.0050(11) 0.0025(11)
N24 0.0244(12) 0.0233(14) 0.0188(12) -0.0013(11) 0.0088(10) 0.0047(11)
C1 0.0225(15) 0.026(2) 0.023(2) -0.0001(13) 0.0039(12) 0.0011(13)
C2 0.044(2) 0.036(2) 0.029(2) -0.001(2) 0.016(2) -0.004(2)
C3 0.065(3) 0.047(3) 0.037(2) 0.002(2) 0.033(2) -0.004(2)
C4 0.054(2) 0.058(3) 0.059(3) 0.005(2) 0.037(2) -0.013(2)
C5 0.043(2) 0.061(3) 0.049(2) -0.004(2) 0.020(2) -0.019(2)
C6 0.038(2) 0.042(2) 0.030(2) 0.000(2) 0.013(2) -0.006(2)
C7 0.029(2) 0.022(2) 0.029(2) 0.0052(14) 0.0126(14) 0.0022(13)
C8 0.063(3) 0.031(2) 0.040(2) 0.006(2) 0.021(2) 0.005(2)
C9 0.141(5) 0.034(3) 0.056(3) 0.004(2) 0.013(3) -0.014(3)
C10 0.129(5) 0.036(3) 0.068(3) -0.005(2) 0.046(3) -0.020(3)
C11 0.044(2) 0.027(2) 0.044(2) -0.004(2) 0.019(2) -0.001(2)
C12 0.035(2) 0.034(2) 0.032(2) -0.001(2) 0.0118(15) 0.002(2)
C13 0.032(2) 0.038(2) 0.057(2) 0.003(2) 0.018(2) 0.009(2)
C14 0.046(2) 0.039(2) 0.067(3) -0.003(2) 0.038(2) 0.005(2)
C15 0.063(3) 0.037(2) 0.043(2) -0.003(2) 0.035(2) 0.004(2)
C16 0.041(2) 0.033(2) 0.031(2) -0.001(2) 0.016(2) 0.002(2)
C17 0.030(2) 0.021(2) 0.033(2) -0.0014(14) 0.0152(14) -0.0004(13)
C18 0.0251(15) 0.025(2) 0.0229(15) -0.0010(14) 0.0058(12) -0.0020(13)
C19 0.041(2) 0.039(2) 0.027(2) 0.000(2) 0.0148(15) -0.004(2)
C20 0.055(2) 0.053(3) 0.030(2) 0.001(2) 0.024(2) 0.002(2)
C21 0.051(2) 0.051(3) 0.029(2) -0.014(2) 0.013(2) -0.001(2)
C22 0.048(2) 0.040(2) 0.044(2) -0.015(2) 0.020(2) -0.014(2)
C23 0.039(2) 0.038(2) 0.030(2) -0.005(2) 0.019(2) -0.008(2)
C24 0.0224(15) 0.033(2) 0.0215(15) -0.0004(14) 0.0067(12) 0.0021(13)
C25 0.031(2) 0.059(3) 0.027(2) 0.005(2) 0.0032(15) 0.006(2)
C26 0.030(2) 0.044(2) 0.040(2) -0.002(2) 0.000(2) 0.003(2)
C27 0.026(2) 0.040(2) 0.046(2) -0.003(2) 0.001(2) -0.001(2)
C28 0.025(2) 0.040(2) 0.038(2) 0.001(2) 0.0092(15) -0.0007(15)
C29 0.033(2) 0.043(2) 0.035(2) 0.002(2) 0.017(2) 0.002(2)
C30 0.043(2) 0.062(3) 0.040(2) -0.001(2) 0.028(2) 0.006(2)
C31 0.043(2) 0.064(3) 0.048(2) -0.011(2) 0.024(2) 0.014(2)
C32 0.044(2) 0.042(2) 0.049(2) -0.003(2) 0.017(2) 0.012(2)
C33 0.033(2) 0.039(2) 0.033(2) 0.001(2) 0.0159(15) 0.004(2)
C34 0.0177(14) 0.033(2) 0.0224(15) -0.0033(14) 0.0061(12) 0.0000(13)
C35 0.0207(14) 0.024(2) 0.028(2) 0.0005(14) 0.0082(13) -0.0010(13)
C36 0.051(2) 0.036(2) 0.038(2) 0.005(2) 0.024(2) 0.009(2)
C37 0.084(3) 0.054(3) 0.042(2) 0.010(2) 0.041(2) 0.012(2)
C38 0.088(3) 0.051(3) 0.030(2) 0.014(2) 0.017(2) 0.009(3)
C39 0.053(2) 0.051(3) 0.043(2) 0.011(2) 0.002(2) 0.009(2)
C40 0.037(2) 0.038(2) 0.037(2) 0.006(2) 0.012(2) 0.003(2)
C41 0.035(2) 0.023(2) 0.025(2) -0.0014(14) 0.0110(14) -0.0014(14)
C42 0.040(2) 0.030(2) 0.047(2) -0.001(2) 0.022(2) -0.006(2)
C43 0.052(2) 0.030(2) 0.070(3) -0.003(2) 0.028(2) -0.006(2)
C44 0.113(5) 0.033(3) 0.249(9) -0.024(4) 0.139(6) -0.012(3)
C45 0.048(2) 0.030(2) 0.063(3) -0.003(2) 0.032(2) 0.004(2)
C46 0.034(2) 0.038(2) 0.035(2) -0.005(2) 0.017(2) -0.004(2)
C47 0.047(2) 0.047(3) 0.041(2) -0.014(2) 0.012(2) -0.020(2)
C48 0.074(3) 0.055(3) 0.037(2) -0.023(2) 0.029(2) -0.015(2)
C49 0.064(3) 0.060(3) 0.048(2) -0.022(2) 0.038(2) -0.018(2)
C50 0.043(2) 0.046(2) 0.043(2) -0.016(2) 0.026(2) -0.012(2)
C51 0.031(2) 0.026(2) 0.030(2) -0.0052(14) 0.0131(14) -0.0011(14)
C52 0.0241(15) 0.025(2) 0.0200(14) -0.0048(13) 0.0058(12) -0.0012(13)
C53 0.050(2) 0.063(3) 0.030(2) -0.014(2) 0.019(2) -0.012(2)
C54 0.071(3) 0.102(5) 0.027(2) -0.010(3) 0.024(2) -0.032(3)
C55 0.063(3) 0.117(5) 0.027(2) 0.025(3) 0.006(2) -0.032(3)
C56 0.047(2) 0.079(4) 0.057(3) 0.037(3) 0.007(2) -0.002(2)
C57 0.038(2) 0.055(3) 0.035(2) 0.012(2) 0.012(2) 0.004(2)
C58 0.024(2) 0.045(2) 0.020(2) 0.000(2) 0.0042(13) -0.0061(15)
C59 0.030(2) 0.054(3) 0.027(2) -0.014(2) 0.0057(14) -0.004(2)
C60 0.042(2) 0.077(4) 0.048(2) -0.026(2) 0.018(2) -0.021(2)
C61 0.027(2) 0.102(4) 0.062(3) -0.028(3) 0.013(2) -0.009(2)
C62 0.027(2) 0.053(3) 0.037(2) -0.008(2) 0.0070(15) 0.008(2)
C63 0.029(2) 0.037(2) 0.025(2) -0.0032(15) 0.0095(13) -0.0008(15)
C64 0.033(2) 0.064(3) 0.028(2) -0.005(2) 0.017(2) -0.003(2)
C65 0.041(2) 0.072(3) 0.038(2) -0.004(2) 0.022(2) -0.023(2)
C66 0.049(2) 0.047(3) 0.045(2) -0.007(2) 0.019(2) -0.022(2)
C67 0.035(2) 0.040(2) 0.031(2) -0.007(2) 0.016(2) -0.006(2)
C68 0.0177(14) 0.032(2) 0.0203(15) 0.0007(14) 0.0051(12) 0.0010(13)
C69 0.027(2) 0.024(2) 0.0205(14) -0.0024(13) 0.0120(12) -0.0015(13)
C70 0.043(2) 0.032(2) 0.029(2) 0.005(2) 0.018(2) 0.007(2)
C71 0.053(2) 0.039(2) 0.046(2) 0.016(2) 0.021(2) 0.016(2)
C72 0.058(2) 0.062(3) 0.031(2) 0.023(2) 0.017(2) 0.013(2)
C73 0.059(2) 0.058(3) 0.027(2) 0.003(2) 0.023(2) 0.008(2)
C74 0.040(2) 0.037(2) 0.030(2) 0.001(2) 0.017(2) 0.003(2)
C75 0.026(2) 0.025(2) 0.025(2) 0.0033(14) 0.0100(13) -0.0007(13)
C76 0.040(2) 0.029(2) 0.052(2) 0.006(2) 0.027(2) -0.002(2)
C77 0.038(2) 0.039(2) 0.075(3) 0.001(2) 0.033(2) -0.007(2)
C78 0.039(2) 0.045(2) 0.051(2) 0.003(2) 0.031(2) -0.003(2)
C79 0.036(2) 0.038(2) 0.044(2) 0.003(2) 0.026(2) 0.003(2)
C80 0.033(2) 0.038(2) 0.034(2) 0.003(2) 0.0138(15) 0.000(2)
C81 0.032(2) 0.060(3) 0.042(2) 0.002(2) 0.006(2) -0.010(2)
C82 0.028(2) 0.069(3) 0.046(2) 0.023(2) 0.005(2) 0.001(2)
C83 0.036(2) 0.051(3) 0.060(3) 0.021(2) 0.014(2) 0.015(2)
C84 0.035(2) 0.034(2) 0.041(2) 0.007(2) 0.014(2) 0.005(2)
C85 0.0219(15) 0.035(2) 0.027(2) 0.0044(14) 0.0126(13) 0.0016(14)
C86 0.0253(15) 0.025(2) 0.0187(14) 0.0000(13) 0.0110(12) -0.0042(13)
C87 0.030(2) 0.029(2) 0.029(2) -0.0023(15) 0.0110(14) -0.0009(14)
C88 0.044(2) 0.036(2) 0.038(2) -0.003(2) 0.020(2) -0.012(2)
C89 0.063(2) 0.024(2) 0.036(2) -0.001(2) 0.020(2) -0.007(2)
C90 0.049(2) 0.027(2) 0.030(2) 0.002(2) 0.008(2) 0.010(2)
C91 0.033(2) 0.027(2) 0.028(2) -0.0008(15) 0.0065(14) 0.0000(14)
C92 0.029(2) 0.026(2) 0.0138(14) -0.0032(13) 0.0075(12) -0.0022(13)
C93 0.042(2) 0.039(2) 0.029(2) -0.011(2) 0.014(2) 0.002(2)
C94 0.053(2) 0.046(2) 0.031(2) -0.012(2) 0.022(2) -0.008(2)
C95 0.046(2) 0.047(3) 0.028(2) -0.016(2) 0.007(2) -0.011(2)
C96 0.033(2) 0.035(2) 0.025(2) -0.003(2) 0.0024(14) -0.004(2)
C97 0.027(2) 0.034(2) 0.025(2) 0.0023(15) 0.0096(13) 0.0020(14)
C98 0.038(2) 0.051(2) 0.027(2) 0.009(2) 0.016(2) -0.001(2)
C99 0.041(2) 0.054(3) 0.026(2) 0.019(2) 0.010(2) 0.005(2)
C100 0.027(2) 0.047(2) 0.035(2) 0.015(2) 0.0035(15) 0.008(2)
C101 0.026(2) 0.039(2) 0.026(2) 0.003(2) 0.0104(13) -0.0001(15)
C102 0.0254(15) 0.026(2) 0.0183(14) -0.0039(13) 0.0061(12) -0.0053(13)
C103 0.0225(14) 0.027(2) 0.0166(14) -0.0034(13) 0.0070(12) -0.0043(12)
C104 0.029(2) 0.030(2) 0.029(2) 0.0009(15) 0.0141(14) -0.0007(14)
C105 0.028(2) 0.027(2) 0.044(2) 0.005(2) 0.013(2) 0.0041(14)
C106 0.031(2) 0.028(2) 0.057(2) -0.007(2) 0.023(2) 0.0016(15)
C107 0.048(2) 0.036(2) 0.042(2) -0.013(2) 0.028(2) -0.002(2)
C108 0.034(2) 0.031(2) 0.032(2) 0.004(2) 0.0164(15) 0.0041(15)
C109 0.0196(14) 0.022(2) 0.028(2) -0.0003(13) 0.0102(12) -0.0007(12)
C110 0.026(2) 0.043(2) 0.060(2) 0.002(2) 0.019(2) -0.003(2)
C111 0.041(2) 0.049(3) 0.085(3) -0.004(2) 0.034(2) -0.012(2)
C112 0.062(3) 0.051(3) 0.088(3) 0.015(3) 0.054(3) -0.001(2)
C113 0.048(2) 0.042(2) 0.042(2) 0.007(2) 0.028(2) -0.003(2)
C114 0.037(2) 0.029(2) 0.033(2) 0.004(2) 0.005(2) 0.001(2)
C115 0.056(2) 0.033(2) 0.044(2) 0.013(2) 0.004(2) 0.009(2)
C116 0.071(3) 0.020(2) 0.049(2) 0.004(2) 0.020(2) -0.003(2)
C117 0.046(2) 0.026(2) 0.039(2) -0.006(2) 0.011(2) -0.010(2)
C118 0.032(2) 0.028(2) 0.024(2) 0.0028(14) 0.0055(14) 0.0012(14)
C119 0.028(2) 0.022(2) 0.026(2) 0.0022(13) 0.0134(13) -0.0003(13)
C120 0.0244(15) 0.025(2) 0.0228(15) 0.0011(13) 0.0114(13) -0.0011(13)
C121 0.033(2) 0.031(2) 0.029(2) -0.003(2) 0.0082(14) -0.0002(15)
C122 0.027(2) 0.049(3) 0.055(2) -0.007(2) 0.007(2) -0.006(2)
C123 0.031(2) 0.047(3) 0.055(3) -0.002(2) -0.003(2) 0.009(2)
C124 0.044(2) 0.031(2) 0.033(2) 0.000(2) -0.003(2) 0.011(2)
C125 0.036(2) 0.027(2) 0.030(2) -0.0021(15) 0.0074(15) 0.0033(15)
C126 0.0249(15) 0.028(2) 0.0177(14) -0.0090(13) 0.0045(12) 0.0018(13)
C127 0.033(2) 0.034(2) 0.0201(15) -0.0016(14) 0.0078(13) 0.0026(15)
C128 0.036(2) 0.044(2) 0.021(2) -0.009(2) 0.0082(14) 0.001(2)
C129 0.040(2) 0.032(2) 0.031(2) -0.013(2) 0.008(2) -0.005(2)
C130 0.041(2) 0.027(2) 0.025(2) -0.0051(15) 0.0078(15) -0.002(2)
C131 0.036(2) 0.034(2) 0.031(2) 0.000(2) 0.0164(15) 0.005(2)
C132 0.046(2) 0.056(3) 0.047(2) -0.003(2) 0.030(2) 0.010(2)
C133 0.047(2) 0.052(3) 0.057(3) -0.009(2) 0.025(2) 0.018(2)
C134 0.051(2) 0.035(2) 0.050(2) 0.003(2) 0.019(2) 0.017(2)
C135 0.038(2) 0.035(2) 0.027(2) 0.003(2) 0.0142(15) 0.007(2)
C136 0.027(2) 0.029(2) 0.0157(14) -0.0052(13) 0.0054(12) 0.0017(13)
C137 0.199(10) 0.201(11) 0.124(7) -0.078(7) 0.090(7) -0.117(9)
C138 0.054(6) 0.102(10) 0.062(6) -0.049(7) 0.000(5) -0.033(6)
C139 0.097(11) 0.056(9) 0.123(13) 0.014(9) -0.043(9) 0.011(8)
C140 0.298(17) 0.175(11) 0.138(8) -0.043(8) 0.095(9) -0.135(12)
C141 0.087(11) 0.347(35) 0.186(19) -0.188(23) 0.103(13) -0.080(17)
C142 0.236(21) 0.298(30) 0.107(11) 0.134(16) -0.144(14) -0.249(23)

loop_
_atom_site_label
_atom_site_type_symbol
_atom_site_fract_x
_atom_site_fract_y
_atom_site_fract_z
_atom_site_U_iso_or_equiv
_atom_site_thermal_displace_type
_atom_site_occupancy
_atom_site_calc_flag
_atom_site_refinement_flags
_atom_site_disorder_group
Cr1 Cr 0.12363(2) 0.28558(2) 0.29215(2) 0.01974(11) Uani 1 d . .
Cr2 Cr 0.10291(2) 0.29276(2) 0.36069(2) 0.02030(11) Uani 1 d . .
Cr3 Cr 0.37103(2) 0.72157(2) 0.66930(2) 0.01849(11) Uani 1 d . .
Cr4 Cr 0.41651(2) 0.65383(2) 0.71076(2) 0.01821(11) Uani 1 d . .
N1 N 0.09479(10) 0.19814(13) 0.37064(11) 0.0244(6) Uani 1 d . .
N2 N 0.11704(11) 0.09691(13) 0.34579(13) 0.0309(6) Uani 1 d . .
N3 N 0.13230(10) 0.18900(13) 0.29869(11) 0.0239(6) Uani 1 d . .
N4 N 0.02180(9) 0.29894(13) 0.30788(11) 0.0244(6) Uani 1 d . .
N5 N -0.04589(10) 0.28852(15) 0.20806(12) 0.0313(7) Uani 1 d . .
N6 N 0.04673(10) 0.27549(13) 0.22784(11) 0.0240(6) Uani 1 d . .
N7 N 0.10728(10) 0.38945(13) 0.36534(11) 0.0238(6) Uani 1 d . .
N8 N 0.11541(11) 0.48213(13) 0.31391(13) 0.0299(6) Uani 1 d . .
N9 N 0.11888(10) 0.38083(12) 0.27427(11) 0.0232(6) Uani 1 d . .
N10 N 0.18044(10) 0.28831(13) 0.42570(11) 0.0245(6) Uani 1 d . .
N11 N 0.27271(10) 0.29691(14) 0.44330(11) 0.0284(6) Uani 1 d . .
N12 N 0.20456(9) 0.29537(12) 0.34274(11) 0.0222(5) Uani 1 d . .
N13 N 0.36291(9) 0.61700(12) 0.74477(11) 0.0221(5) Uani 1 d . .
N14 N 0.27292(10) 0.61712(13) 0.73862(12) 0.0281(6) Uani 1 d . .
N15 N 0.30442(9) 0.68946(13) 0.68340(11) 0.0234(6) Uani 1 d . .
N16 N 0.38830(9) 0.59290(12) 0.63670(11) 0.0211(5) Uani 1 d . .
N17 N 0.34342(10) 0.58568(13) 0.52882(11) 0.0263(6) Uani 1 d . .
N18 N 0.34320(9) 0.67908(12) 0.58399(11) 0.0214(5) Uani 1 d . .
N19 N 0.47843(9) 0.67786(13) 0.68384(11) 0.0221(5) Uani 1 d . .
N20 N 0.51502(10) 0.75836(13) 0.64136(13) 0.0296(6) Uani 1 d . .
N21 N 0.42886(9) 0.76630(12) 0.64630(11) 0.0209(5) Uani 1 d . .
N22 N 0.45436(10) 0.70287(12) 0.79193(11) 0.0220(5) Uani 1 d . .
N23 N 0.45348(10) 0.79526(13) 0.84815(11) 0.0256(6) Uani 1 d . .
N24 N 0.39099(10) 0.77782(12) 0.74615(11) 0.0220(5) Uani 1 d . .
C1 C 0.11472(12) 0.1610(2) 0.33846(14) 0.0250(7) Uani 1 d . .
C2 C 0.05883(14) 0.1812(2) 0.4502(2) 0.0354(8) Uani 1 d . .
H77A H 0.08916(14) 0.2001(2) 0.4790(2) 0.043 Uiso 1 calc R .
C3 C 0.0181(2) 0.1599(2) 0.4676(2) 0.0457(10) Uani 1 d . .
H82B H 0.0213(2) 0.1652(2) 0.5081(2) 0.055 Uiso 1 calc R .
C4 C -0.0268(2) 0.1314(2) 0.4265(2) 0.0523(11) Uani 1 d . .
H11G H -0.0538(2) 0.1173(2) 0.4388(2) 0.063 Uiso 1 calc R .
C5 C -0.0314(2) 0.1238(2) 0.3667(2) 0.0504(11) Uani 1 d . .
H92A H -0.0615(2) 0.1039(2) 0.3385(2) 0.060 Uiso 1 calc R .
C6 C 0.00857(14) 0.1456(2) 0.3482(2) 0.0368(8) Uani 1 d . .
H80C H 0.00455(14) 0.1409(2) 0.3074(2) 0.044 Uiso 1 calc R .
C7 C 0.05426(12) 0.1741(2) 0.38946(14) 0.0263(7) Uani 1 d . .
C8 C 0.1254(2) 0.0646(2) 0.4039(2) 0.0443(9) Uani 1 d . .
H11J H 0.0978(2) 0.0760(2) 0.4190(2) 0.053 Uiso 1 calc R .
H11K H 0.1603(2) 0.0746(2) 0.4351(2) 0.053 Uiso 1 calc R .
C9 C 0.1218(3) -0.0029(2) 0.3874(2) 0.084(2) Uani 1 d . .
H12A H 0.1574(3) -0.0214(2) 0.4026(2) 0.101 Uiso 1 calc R .
H12B H 0.1003(3) -0.0250(2) 0.4060(2) 0.101 Uiso 1 calc R .
C10 C 0.0975(2) -0.0087(2) 0.3216(2) 0.075(2) Uani 1 d . .
H12E H 0.0595(2) -0.0181(2) 0.3086(2) 0.090 Uiso 1 calc R .
H12F H 0.1144(2) -0.0423(2) 0.3078(2) 0.090 Uiso 1 calc R .
C11 C 0.1051(2) 0.0522(2) 0.2949(2) 0.0376(8) Uani 1 d . .
H10D H 0.1346(2) 0.0498(2) 0.2811(2) 0.045 Uiso 1 calc R .
H10E H 0.0727(2) 0.0642(2) 0.2605(2) 0.045 Uiso 1 calc R .
C12 C 0.22230(13) 0.1429(2) 0.3276(2) 0.0340(8) Uani 1 d . .
H59B H 0.22779(13) 0.1470(2) 0.3689(2) 0.041 Uiso 1 calc R .
C13 C 0.26352(15) 0.1200(2) 0.3120(2) 0.0422(9) Uani 1 d . .
H60A H 0.29628(15) 0.1092(2) 0.3427(2) 0.051 Uiso 1 calc R .
C14 C 0.2560(2) 0.1131(2) 0.2508(2) 0.0459(10) Uani 1 d . .
H10C H 0.2837(2) 0.0984(2) 0.2401(2) 0.055 Uiso 1 calc R .
C15 C 0.2070(2) 0.1284(2) 0.2060(2) 0.0432(9) Uani 1 d . .
H78A H 0.2015(2) 0.1231(2) 0.1648(2) 0.052 Uiso 1 calc R .
C16 C 0.16544(14) 0.1517(2) 0.2213(2) 0.0344(8) Uani 1 d . .
H48A H 0.13259(14) 0.1618(2) 0.1904(2) 0.041 Uiso 1 calc R .
C17 C 0.17305(12) 0.1598(2) 0.28305(15) 0.0269(7) Uani 1 d . .
C18 C 0.00715(12) 0.2876(2) 0.24757(14) 0.0255(7) Uani 1 d . .
C19 C 0.05375(14) 0.2530(2) 0.12956(15) 0.0351(8) Uani 1 d . .
H46A H 0.07054(14) 0.2915(2) 0.13131(15) 0.042 Uiso 1 calc R .
C20 C 0.0458(2) 0.2128(2) 0.0805(2) 0.0440(10) Uani 1 d . .
H86A H 0.0576(2) 0.2247(2) 0.0498(2) 0.053 Uiso 1 calc R .
C21 C 0.0209(2) 0.1556(2) 0.0765(2) 0.0441(10) Uani 1 d . .
H88A H 0.0150(2) 0.1295(2) 0.0428(2) 0.053 Uiso 1 calc R .
C22 C 0.0047(2) 0.1376(2) 0.1230(2) 0.0437(9) Uani 1 d . .
H91A H -0.0115(2) 0.0988(2) 0.1213(2) 0.052 Uiso 1 calc R .
C23 C 0.01267(14) 0.1772(2) 0.1723(2) 0.0342(8) Uani 1 d . .
H76A H 0.00182(14) 0.1645(2) 0.2036(2) 0.041 Uiso 1 calc R .
C24 C 0.03668(12) 0.2359(2) 0.17600(14) 0.0262(7) Uani 1 d . .
C25 C -0.06428(13) 0.3072(2) 0.1427(2) 0.0414(9) Uani 1 d . .
H81B H -0.05560(13) 0.2753(2) 0.1186(2) 0.050 Uiso 1 calc R .
H81C H -0.04834(13) 0.3468(2) 0.1382(2) 0.050 Uiso 1 calc R .
C26 C -0.12451(13) 0.3134(2) 0.1239(2) 0.0419(9) Uani 1 d . .
H99A H -0.14328(13) 0.3057(2) 0.0802(2) 0.050 Uiso 1 calc R .
H99B H -0.13399(13) 0.3548(2) 0.1336(2) 0.050 Uiso 1 calc R .
C27 C -0.13762(14) 0.2633(2) 0.1618(2) 0.0409(9) Uani 1 d . .
H85A H -0.13928(14) 0.2221(2) 0.1436(2) 0.049 Uiso 1 calc R .
H85B H -0.17156(14) 0.2719(2) 0.1656(2) 0.049 Uiso 1 calc R .
C28 C -0.09084(12) 0.2677(2) 0.2240(2) 0.0355(8) Uani 1 d . .
H9A H -0.09832(12) 0.2979(2) 0.2505(2) 0.043 Uiso 1 calc R .
H9B H -0.08332(12) 0.2273(2) 0.2445(2) 0.043 Uiso 1 calc R .
C29 C -0.02614(13) 0.3120(2) 0.3762(2) 0.0360(8) Uani 1 d . .
H49A H -0.01686(13) 0.2712(2) 0.3903(2) 0.043 Uiso 1 calc R .
C30 C -0.05502(15) 0.3490(2) 0.4012(2) 0.0447(10) Uani 1 d . .
H96A H -0.06527(15) 0.3326(2) 0.4317(2) 0.054 Uiso 1 calc R .
C31 C -0.0687(2) 0.4098(2) 0.3813(2) 0.0497(11) Uani 1 d . .
H10A H -0.0879(2) 0.4345(2) 0.3984(2) 0.060 Uiso 1 calc R .
C32 C -0.05379(15) 0.4334(2) 0.3361(2) 0.0450(10) Uani 1 d . .
H94A H -0.06310(15) 0.4743(2) 0.3223(2) 0.054 Uiso 1 calc R .
C33 C -0.02488(13) 0.3969(2) 0.3106(2) 0.0341(8) Uani 1 d . .
H62A H -0.01479(13) 0.4136(2) 0.2802(2) 0.041 Uiso 1 calc R .
C34 C -0.01097(11) 0.3358(2) 0.33016(14) 0.0248(7) Uani 1 d . .
C35 C 0.11382(11) 0.4181(2) 0.31786(14) 0.0247(7) Uani 1 d . .
C36 C 0.1364(2) 0.3977(2) 0.1814(2) 0.0399(9) Uani 1 d . .
H79A H 0.1698(2) 0.3786(2) 0.2003(2) 0.048 Uiso 1 calc R .
C37 C 0.1203(2) 0.4197(2) 0.1211(2) 0.0550(12) Uani 1 d . .
H95A H 0.1431(2) 0.4150(2) 0.1001(2) 0.066 Uiso 1 calc R .
C38 C 0.0715(2) 0.4480(2) 0.0928(2) 0.0579(12) Uani 1 d . .
H10L H 0.0615(2) 0.4634(2) 0.0530(2) 0.069 Uiso 1 calc R .
C39 C 0.0373(2) 0.4536(2) 0.1233(2) 0.0539(11) Uani 1 d . .
H10K H 0.0038(2) 0.4724(2) 0.1040(2) 0.065 Uiso 1 calc R .
C40 C 0.05270(14) 0.4313(2) 0.1833(2) 0.0381(8) Uani 1 d . .
H47A H 0.02913(14) 0.4346(2) 0.2035(2) 0.046 Uiso 1 calc R .
C41 C 0.10293(13) 0.4042(2) 0.21330(14) 0.0281(7) Uani 1 d . .
C42 C 0.14901(15) 0.5169(2) 0.2881(2) 0.0372(8) Uani 1 d . .
H16A H 0.13316(15) 0.5167(2) 0.2435(2) 0.045 Uiso 1 calc R .
H16B H 0.18486(15) 0.4992(2) 0.3018(2) 0.045 Uiso 1 calc R .
C43 C 0.1503(2) 0.5825(2) 0.3131(2) 0.0493(10) Uani 1 d . .
H98A H 0.1821(2) 0.5886(2) 0.3502(2) 0.059 Uiso 1 calc R .
H98B H 0.1502(2) 0.6136(2) 0.2829(2) 0.059 Uiso 1 calc R .
C44 C 0.1017(2) 0.5873(2) 0.3260(4) 0.111(3) Uani 1 d . .
H12C H 0.1092(2) 0.6115(2) 0.3633(4) 0.133 Uiso 1 calc R .
H12D H 0.0741(2) 0.6090(2) 0.2925(4) 0.133 Uiso 1 calc R .
C45 C 0.0826(2) 0.5257(2) 0.3335(2) 0.0437(9) Uani 1 d . .
H97A H 0.0448(2) 0.5211(2) 0.3079(2) 0.052 Uiso 1 calc R .
H97B H 0.0877(2) 0.5183(2) 0.3761(2) 0.052 Uiso 1 calc R .
C46 C 0.17470(14) 0.4469(2) 0.4498(2) 0.0346(8) Uani 1 d . .
H87A H 0.19779(14) 0.4462(2) 0.4289(2) 0.042 Uiso 1 calc R .
C47 C 0.1912(2) 0.4744(2) 0.5071(2) 0.0464(10) Uani 1 d . .
H84A H 0.2253(2) 0.4922(2) 0.5242(2) 0.056 Uiso 1 calc R .
C48 C 0.1580(2) 0.4760(2) 0.5395(2) 0.0530(11) Uani 1 d . .
H89A H 0.1693(2) 0.4947(2) 0.5781(2) 0.064 Uiso 1 calc R .
C49 C 0.1081(2) 0.4492(2) 0.5135(2) 0.0526(11) Uani 1 d . .
H61A H 0.0853(2) 0.4497(2) 0.5348(2) 0.063 Uiso 1 calc R .
C50 C 0.0909(2) 0.4213(2) 0.4562(2) 0.0413(9) Uani 1 d . .
H63A H 0.0569(2) 0.4031(2) 0.4397(2) 0.050 Uiso 1 calc R .
C51 C 0.12377(13) 0.4202(2) 0.42292(15) 0.0283(7) Uani 1 d . .
C52 C 0.21946(12) 0.2929(2) 0.40412(13) 0.0237(6) Uani 1 d . .
C53 C 0.1743(2) 0.2847(2) 0.5263(2) 0.0463(10) Uani 1 d . .
H93A H 0.1575(2) 0.3237(2) 0.5190(2) 0.056 Uiso 1 calc R .
C54 C 0.1825(2) 0.2524(3) 0.5808(2) 0.0649(15) Uani 1 d . .
H10G H 0.1708(2) 0.2702(3) 0.6096(2) 0.078 Uiso 1 calc R .
C55 C 0.2074(2) 0.1956(3) 0.5926(2) 0.072(2) Uani 1 d . .
H10J H 0.2127(2) 0.1749(3) 0.6292(2) 0.086 Uiso 1 calc R .
C56 C 0.2247(2) 0.1690(3) 0.5503(2) 0.0646(14) Uani 1 d . .
H10F H 0.2417(2) 0.1301(3) 0.5584(2) 0.078 Uiso 1 calc R .
C57 C 0.21676(14) 0.1999(2) 0.4955(2) 0.0433(10) Uani 1 d . .
H75A H 0.22850(14) 0.1816(2) 0.4671(2) 0.052 Uiso 1 calc R .
C58 C 0.19155(13) 0.2579(2) 0.48301(14) 0.0312(8) Uani 1 d . .
C59 C 0.29184(13) 0.3271(2) 0.5036(2) 0.0382(9) Uani 1 d . .
H83A H 0.29424(13) 0.2974(2) 0.5358(2) 0.046 Uiso 1 calc R .
H83B H 0.26870(13) 0.3617(2) 0.5045(2) 0.046 Uiso 1 calc R .
C60 C 0.3468(2) 0.3501(2) 0.5100(2) 0.0557(12) Uani 1 d . .
H11E H 0.3445(2) 0.3923(2) 0.4936(2) 0.067 Uiso 1 calc R .
H11F H 0.3710(2) 0.3506(2) 0.5529(2) 0.067 Uiso 1 calc R .
C61 C 0.3662(2) 0.3050(3) 0.4741(2) 0.0649(14) Uani 1 d . .
H10H H 0.3933(2) 0.2774(3) 0.5017(2) 0.078 Uiso 1 calc R .
H10I H 0.3816(2) 0.3276(3) 0.4490(2) 0.078 Uiso 1 calc R .
C62 C 0.31765(13) 0.2675(2) 0.4337(2) 0.0405(9) Uani 1 d . .
H64A H 0.31313(13) 0.2700(2) 0.3908(2) 0.049 Uiso 1 calc R .
H64B H 0.32114(13) 0.2237(2) 0.4460(2) 0.049 Uiso 1 calc R .
C63 C 0.25229(13) 0.2920(2) 0.27354(14) 0.0307(7) Uani 1 d . .
H18A H 0.23886(13) 0.2518(2) 0.26145(14) 0.037 Uiso 1 calc R .
C64 C 0.28582(14) 0.3200(2) 0.2478(2) 0.0402(9) Uani 1 d . .
H10B H 0.29511(14) 0.2980(2) 0.2192(2) 0.048 Uiso 1 calc R .
C65 C 0.3051(2) 0.3796(2) 0.2643(2) 0.0484(11) Uani 1 d . .
H90A H 0.3272(2) 0.3980(2) 0.2469(2) 0.058 Uiso 1 calc R .
C66 C 0.2912(2) 0.4121(2) 0.3070(2) 0.0468(10) Uani 1 d . .
H81D H 0.3040(2) 0.4526(2) 0.3182(2) 0.056 Uiso 1 calc R .
C67 C 0.25846(13) 0.3847(2) 0.3331(2) 0.0345(8) Uani 1 d . .
H14A H 0.24938(13) 0.4071(2) 0.3617(2) 0.041 Uiso 1 calc R .
C68 C 0.23903(11) 0.3242(2) 0.31731(13) 0.0240(7) Uani 1 d . .
C69 C 0.31291(12) 0.64138(15) 0.72200(13) 0.0230(6) Uani 1 d . .
C70 C 0.40879(14) 0.5286(2) 0.8091(2) 0.0332(8) Uani 1 d . .
H21A H 0.41042(14) 0.5088(2) 0.7746(2) 0.040 Uiso 1 calc R .
C71 C 0.4321(2) 0.5000(2) 0.8665(2) 0.0458(10) Uani 1 d . .
H78B H 0.4497(2) 0.4617(2) 0.8702(2) 0.055 Uiso 1 calc R .
C72 C 0.4291(2) 0.5283(2) 0.9178(2) 0.0504(11) Uani 1 d . .
H73A H 0.4441(2) 0.5089(2) 0.9560(2) 0.060 Uiso 1 calc R .
C73 C 0.4037(2) 0.5856(2) 0.9119(2) 0.0460(10) Uani 1 d . .
H66A H 0.4017(2) 0.6048(2) 0.9464(2) 0.055 Uiso 1 calc R .
C74 C 0.38150(14) 0.6146(2) 0.85551(15) 0.0345(8) Uani 1 d . .
H53A H 0.36514(14) 0.6535(2) 0.85246(15) 0.041 Uiso 1 calc R .
C75 C 0.38315(12) 0.5862(2) 0.80276(14) 0.0253(7) Uani 1 d . .
C76 C 0.26814(14) 0.5504(2) 0.7512(2) 0.0372(8) Uani 1 d . .
H88B H 0.29410(14) 0.5388(2) 0.7914(2) 0.045 Uiso 1 calc R .
H88C H 0.27342(14) 0.5241(2) 0.7203(2) 0.045 Uiso 1 calc R .
C77 C 0.21131(15) 0.5447(2) 0.7485(2) 0.0476(10) Uani 1 d . .
H11A H 0.20832(15) 0.5110(2) 0.7747(2) 0.057 Uiso 1 calc R .
H11B H 0.18600(15) 0.5375(2) 0.7067(2) 0.057 Uiso 1 calc R .
C78 C 0.20198(15) 0.6082(2) 0.7721(2) 0.0410(9) Uani 1 d . .
H52A H 0.21924(15) 0.6105(2) 0.8165(2) 0.049 Uiso 1 calc R .
H52B H 0.16391(15) 0.6167(2) 0.7598(2) 0.049 Uiso 1 calc R .
C79 C 0.22766(14) 0.6536(2) 0.7416(2) 0.0359(8) Uani 1 d . .
H41A H 0.20268(14) 0.6652(2) 0.7008(2) 0.043 Uiso 1 calc R .
H41B H 0.24010(14) 0.6913(2) 0.7661(2) 0.043 Uiso 1 calc R .
C80 C 0.22398(13) 0.6533(2) 0.5971(2) 0.0345(8) Uani 1 d . .
H39A H 0.23849(13) 0.6132(2) 0.6017(2) 0.041 Uiso 1 calc R .
C81 C 0.17457(15) 0.6653(2) 0.5501(2) 0.0474(10) Uani 1 d . .
H11I H 0.15618(15) 0.6332(2) 0.5236(2) 0.057 Uiso 1 calc R .
C82 C 0.15297(15) 0.7246(2) 0.5429(2) 0.0502(11) Uani 1 d . .
H87B H 0.11997(15) 0.7328(2) 0.5114(2) 0.060 Uiso 1 calc R .
C83 C 0.1801(2) 0.7716(2) 0.5821(2) 0.0503(11) Uani 1 d . .
H75B H 0.1653(2) 0.8117(2) 0.5771(2) 0.060 Uiso 1 calc R .
C84 C 0.22988(14) 0.7601(2) 0.6296(2) 0.0369(8) Uani 1 d . .
H79B H 0.24804(14) 0.7925(2) 0.6558(2) 0.044 Uiso 1 calc R .
C85 C 0.25206(12) 0.7007(2) 0.63743(14) 0.0270(7) Uani 1 d . .
C86 C 0.35765(12) 0.61927(15) 0.58262(13) 0.0223(6) Uani 1 d . .
C87 C 0.32993(13) 0.5034(2) 0.63204(15) 0.0294(7) Uani 1 d . .
H19A H 0.30028(13) 0.5299(2) 0.61745(15) 0.035 Uiso 1 calc R .
C88 C 0.3227(2) 0.4406(2) 0.6418(2) 0.0379(8) Uani 1 d . .
H54A H 0.2883(2) 0.4253(2) 0.6338(2) 0.045 Uiso 1 calc R .
C89 C 0.3662(2) 0.4004(2) 0.6635(2) 0.0406(9) Uani 1 d . .
H22A H 0.3614(2) 0.3582(2) 0.6705(2) 0.049 Uiso 1 calc R .
C90 C 0.4168(2) 0.4236(2) 0.6745(2) 0.0378(8) Uani 1 d . .
H81A H 0.4463(2) 0.3969(2) 0.6888(2) 0.045 Uiso 1 calc R .
C91 C 0.42426(13) 0.4866(2) 0.66439(14) 0.0306(7) Uani 1 d . .
H82A H 0.45861(13) 0.5015(2) 0.67157(14) 0.037 Uiso 1 calc R .
C92 C 0.38098(12) 0.5275(2) 0.64375(13) 0.0230(6) Uani 1 d . .
C93 C 0.37894(14) 0.5390(2) 0.5178(2) 0.0364(8) Uani 1 d . .
H55A H 0.37900(14) 0.5000(2) 0.5390(2) 0.044 Uiso 1 calc R .
H55B H 0.41547(14) 0.5546(2) 0.5309(2) 0.044 Uiso 1 calc R .
C94 C 0.35412(15) 0.5303(2) 0.4486(2) 0.0416(9) Uani 1 d . .
H67A H 0.36219(15) 0.4891(2) 0.4368(2) 0.050 Uiso 1 calc R .
H67B H 0.36659(15) 0.5621(2) 0.4277(2) 0.050 Uiso 1 calc R .
C95 C 0.29456(15) 0.5374(2) 0.4346(2) 0.0425(9) Uani 1 d . .
H70A H 0.28004(15) 0.4999(2) 0.4457(2) 0.051 Uiso 1 calc R .
H70B H 0.27464(15) 0.5463(2) 0.3913(2) 0.051 Uiso 1 calc R .
C96 C 0.29288(13) 0.5930(2) 0.47462(15) 0.0336(8) Uani 1 d . .
H80A H 0.29208(13) 0.6325(2) 0.45384(15) 0.040 Uiso 1 calc R .
H80B H 0.26192(13) 0.5906(2) 0.48597(15) 0.040 Uiso 1 calc R .
C97 C 0.36596(13) 0.7227(2) 0.50063(14) 0.0290(7) Uani 1 d . .
H30A H 0.39813(13) 0.7005(2) 0.51497(14) 0.035 Uiso 1 calc R .
C98 C 0.35359(14) 0.7610(2) 0.4497(2) 0.0379(9) Uani 1 d . .
H70C H 0.37723(14) 0.7637(2) 0.4296(2) 0.045 Uiso 1 calc R .
C99 C 0.30650(14) 0.7953(2) 0.4284(2) 0.0411(9) Uani 1 d . .
H68A H 0.29835(14) 0.8212(2) 0.3942(2) 0.049 Uiso 1 calc R .
C100 C 0.27199(13) 0.7906(2) 0.4583(2) 0.0391(9) Uani 1 d . .
H59A H 0.24039(13) 0.8139(2) 0.4444(2) 0.047 Uiso 1 calc R .
C101 C 0.28320(12) 0.7517(2) 0.50901(14) 0.0299(7) Uani 1 d . .
H51A H 0.25904(12) 0.7489(2) 0.52843(14) 0.036 Uiso 1 calc R .
C102 C 0.33039(12) 0.7171(2) 0.53080(13) 0.0239(7) Uani 1 d . .
C103 C 0.47448(12) 0.73425(15) 0.65671(13) 0.0220(6) Uani 1 d . .
C104 C 0.54099(12) 0.5912(2) 0.72252(15) 0.0285(7) Uani 1 d . .
H40A H 0.54093(12) 0.5981(2) 0.76150(15) 0.034 Uiso 1 calc R .
C105 C 0.57098(13) 0.5421(2) 0.7132(2) 0.0336(8) Uani 1 d . .
H43A H 0.59092(13) 0.5166(2) 0.7461(2) 0.040 Uiso 1 calc R .
C106 C 0.57155(13) 0.5308(2) 0.6560(2) 0.0369(8) Uani 1 d . .
H50A H 0.59194(13) 0.4981(2) 0.6501(2) 0.044 Uiso 1 calc R .
C107 C 0.54144(15) 0.5687(2) 0.6074(2) 0.0388(9) Uani 1 d . .
H44A H 0.54159(15) 0.5612(2) 0.5685(2) 0.047 Uiso 1 calc R .
C108 C 0.51105(13) 0.6175(2) 0.6157(2) 0.0313(8) Uani 1 d . .
H43B H 0.49052(13) 0.6421(2) 0.5823(2) 0.038 Uiso 1 calc R .
C109 C 0.51104(11) 0.63001(15) 0.67393(14) 0.0229(6) Uani 1 d . .
C110 C 0.57258(13) 0.7464(2) 0.6766(2) 0.0421(9) Uani 1 d . .
H72A H 0.58378(13) 0.7070(2) 0.6646(2) 0.051 Uiso 1 calc R .
H72B H 0.58086(13) 0.7459(2) 0.7205(2) 0.051 Uiso 1 calc R .
C111 C 0.5988(2) 0.8018(2) 0.6586(2) 0.0553(12) Uani 1 d . .
H86B H 0.5993(2) 0.8384(2) 0.6833(2) 0.066 Uiso 1 calc R .
H86C H 0.6353(2) 0.7919(2) 0.6633(2) 0.066 Uiso 1 calc R .
C112 C 0.5634(2) 0.8123(2) 0.5923(2) 0.0595(13) Uani 1 d . .
H85C H 0.5729(2) 0.7837(2) 0.5659(2) 0.071 Uiso 1 calc R .
H85D H 0.5668(2) 0.8551(2) 0.5801(2) 0.071 Uiso 1 calc R .
C113 C 0.50703(15) 0.7997(2) 0.5885(2) 0.0405(9) Uani 1 d . .
H32A H 0.48933(15) 0.8384(2) 0.5918(2) 0.049 Uiso 1 calc R .
H32B H 0.48571(15) 0.7791(2) 0.5501(2) 0.049 Uiso 1 calc R .
C114 C 0.38780(14) 0.8641(2) 0.5980(2) 0.0357(8) Uani 1 d . .
H42A H 0.36150(14) 0.8413(2) 0.5674(2) 0.043 Uiso 1 calc R .
C115 C 0.3856(2) 0.9288(2) 0.5971(2) 0.0488(10) Uani 1 d . .
H11H H 0.3575(2) 0.9492(2) 0.5664(2) 0.059 Uiso 1 calc R .
C116 C 0.4247(2) 0.9635(2) 0.6412(2) 0.0478(10) Uani 1 d . .
H77B H 0.4234(2) 1.0071(2) 0.6399(2) 0.057 Uiso 1 calc R .
C117 C 0.46559(15) 0.9334(2) 0.6873(2) 0.0385(9) Uani 1 d . .
H57A H 0.49201(15) 0.9565(2) 0.7174(2) 0.046 Uiso 1 calc R .
C118 C 0.46728(13) 0.8683(2) 0.68862(15) 0.0297(7) Uani 1 d . .
H34A H 0.49486(13) 0.8482(2) 0.72016(15) 0.036 Uiso 1 calc R .
C119 C 0.42876(12) 0.83271(15) 0.64395(14) 0.0242(7) Uani 1 d . .
C120 C 0.43325(12) 0.7586(2) 0.79599(14) 0.0234(6) Uani 1 d . .
C121 C 0.55015(13) 0.7290(2) 0.8259(2) 0.0320(8) Uani 1 d . .
H38A H 0.54154(13) 0.7633(2) 0.7994(2) 0.038 Uiso 1 calc R .
C122 C 0.60342(14) 0.7160(2) 0.8620(2) 0.0464(10) Uani 1 d . .
H56A H 0.63034(14) 0.7417(2) 0.8592(2) 0.056 Uiso 1 calc R .
C123 C 0.61711(15) 0.6659(2) 0.9018(2) 0.0500(11) Uani 1 d . .
H11C H 0.65291(15) 0.6578(2) 0.9262(2) 0.060 Uiso 1 calc R .
C124 C 0.57695(15) 0.6277(2) 0.9050(2) 0.0413(9) Uani 1 d . .
H74A H 0.58579(15) 0.5937(2) 0.9319(2) 0.050 Uiso 1 calc R .
C125 C 0.52338(14) 0.6395(2) 0.86864(15) 0.0323(8) Uani 1 d . .
H31A H 0.49673(14) 0.6129(2) 0.87068(15) 0.039 Uiso 1 calc R .
C126 C 0.50953(12) 0.6906(2) 0.82944(13) 0.0248(7) Uani 1 d . .
C127 C 0.48057(13) 0.7705(2) 0.91116(13) 0.0298(7) Uani 1 d . .
H35A H 0.51653(13) 0.7559(2) 0.91814(13) 0.036 Uiso 1 calc R .
H35B H 0.46022(13) 0.7364(2) 0.91907(13) 0.036 Uiso 1 calc R .
C128 C 0.48211(14) 0.8272(2) 0.95076(15) 0.0347(8) Uani 1 d . .
H36A H 0.51156(14) 0.8242(2) 0.99056(15) 0.042 Uiso 1 calc R .
H36B H 0.44863(14) 0.8317(2) 0.95677(15) 0.042 Uiso 1 calc R .
C129 C 0.49046(14) 0.8814(2) 0.91313(15) 0.0358(8) Uani 1 d . .
H34B H 0.52718(14) 0.8828(2) 0.91547(15) 0.043 Uiso 1 calc R .
H34C H 0.48143(14) 0.9213(2) 0.92645(15) 0.043 Uiso 1 calc R .
C130 C 0.45127(14) 0.8644(2) 0.84860(15) 0.0324(8) Uani 1 d . .
H33A H 0.41529(14) 0.8791(2) 0.84152(15) 0.039 Uiso 1 calc R .
H33B H 0.46258(14) 0.8823(2) 0.81757(15) 0.039 Uiso 1 calc R .
C131 C 0.32595(13) 0.8028(2) 0.7923(2) 0.0326(8) Uani 1 d . .
H69A H 0.33417(13) 0.7652(2) 0.8140(2) 0.039 Uiso 1 calc R .
C132 C 0.2876(2) 0.8426(2) 0.7988(2) 0.0463(10) Uani 1 d . .
H71A H 0.2706(2) 0.8317(2) 0.8251(2) 0.056 Uiso 1 calc R .
C133 C 0.2746(2) 0.8978(2) 0.7665(2) 0.0506(11) Uani 1 d . .
H11D H 0.2489(2) 0.9242(2) 0.7709(2) 0.061 Uiso 1 calc R .
C134 C 0.2998(2) 0.9141(2) 0.7276(2) 0.0455(10) Uani 1 d . .
H76B H 0.2911(2) 0.9515(2) 0.7057(2) 0.055 Uiso 1 calc R .
C135 C 0.33847(13) 0.8743(2) 0.72107(15) 0.0329(8) Uani 1 d . .
H44B H 0.35514(13) 0.8853(2) 0.69447(15) 0.039 Uiso 1 calc R .
C136 C 0.35228(12) 0.8187(2) 0.75360(13) 0.0247(7) Uani 1 d . .
C137 C 0.2974(4) 0.4885(6) -0.0594(4) 0.166(4) Uani 1 d . .
C138 C 0.2678(4) 0.5428(6) -0.0440(5) 0.079(4) Uani 0.50 d P 2
H92D H 0.2912(4) 0.5790(6) -0.0299(5) 0.095 Uiso 0.50 calc PR 2
H92E H 0.2365(4) 0.5547(6) -0.0797(5) 0.095 Uiso 0.50 calc PR 2
C139 C 0.2201(7) 0.5704(7) 0.0462(9) 0.118(7) Uani 0.50 d P 2
H93D H 0.2473(7) 0.5935(7) 0.0790(9) 0.141 Uiso 0.50 calc PR 2
H93E H 0.1955(7) 0.6002(7) 0.0182(9) 0.141 Uiso 0.50 calc PR 2
C140 C 0.1965(6) 0.5356(7) 0.0667(5) 0.200(7) Uani 1 d . .
C141 C 0.2349(6) 0.5266(15) 0.0455(11) 0.191(14) Uani 0.50 d P 1
H93B H 0.2585(6) 0.5605(15) 0.0673(11) 0.230 Uiso 0.50 calc PR 1
H93C H 0.2511(6) 0.4897(15) 0.0696(11) 0.230 Uiso 0.50 calc PR 1
C142 C 0.2912(8) 0.4578(11) -0.0189(7) 0.276(20) Uani 0.50 d P 1
H92B H 0.3250(8) 0.4474(11) 0.0142(7) 0.332 Uiso 0.50 calc PR 1
H92C H 0.2704(8) 0.4200(11) -0.0345(7) 0.332 Uiso 0.50 calc PR 1
O1 O 0.2523(2) 0.5195(3) 0.0039(2) 0.106(2) Uiso 1 d . .

loop_
_atom_type_symbol
_atom_type_description
_atom_type_scat_dispersion_real
_atom_type_scat_dispersion_imag
_atom_type_scat_source
C C 0.0033 0.0016 'International Tables Vol C Tables 4.2.6.8 and 6.1.1.4'
H H 0.0000 0.0000 'International Tables Vol C Tables 4.2.6.8 and 6.1.1.4'
N N 0.0061 0.0033 'International Tables Vol C Tables 4.2.6.8 and 6.1.1.4'
Cr Cr 0.3209 0.6236 'International Tables Vol C Tables 4.2.6.8 and 6.1.1.4'
O O 0.0106 0.0060 'International Tables Vol C Tables 4.2.6.8 and 6.1.1.4'

loop_
_geom_angle_atom_site_label_1
_geom_angle_atom_site_label_2
_geom_angle_atom_site_label_3
_geom_angle
_geom_angle_site_symmetry_1
_geom_angle_site_symmetry_3
_geom_angle_publ_flag
Cr2 Cr1 N12 95.25(7) . . y
Cr2 Cr1 N6 95.28(7) . . y
N12 Cr1 N6 169.45(10) . . y
Cr2 Cr1 N9 94.48(7) . . y
N12 Cr1 N9 89.27(10) . . y
N6 Cr1 N9 89.23(10) . . y
Cr2 Cr1 N3 94.49(7) . . y
N12 Cr1 N3 89.62(10) . . y
N6 Cr1 N3 90.23(10) . . y
N9 Cr1 N3 171.02(10) . . y
Cr1 Cr2 N1 95.53(7) . . y
Cr1 Cr2 N4 94.68(7) . . y
N1 Cr2 N4 89.81(10) . . y
Cr1 Cr2 N7 95.50(7) . . y
N1 Cr2 N7 168.96(10) . . y
N4 Cr2 N7 89.66(10) . . y
Cr1 Cr2 N10 94.71(7) . . y
N1 Cr2 N10 89.55(10) . . y
N4 Cr2 N10 170.61(10) . . y
N7 Cr2 N10 89.18(10) . . y
Cr4 Cr3 N24 95.22(7) . . ?
Cr4 Cr3 N15 95.45(8) . . ?
N24 Cr3 N15 90.12(10) . . ?
Cr4 Cr3 N18 95.08(8) . . ?
N24 Cr3 N18 169.66(10) . . ?
N15 Cr3 N18 89.83(10) . . ?
Cr4 Cr3 N21 94.70(7) . . ?
N24 Cr3 N21 89.57(10) . . ?
N15 Cr3 N21 169.83(10) . . ?
N18 Cr3 N21 88.66(9) . . ?
Cr3 Cr4 N13 94.51(7) . . ?
Cr3 Cr4 N19 95.28(8) . . ?
N13 Cr4 N19 170.20(10) . . ?
Cr3 Cr4 N16 95.02(7) . . ?
N13 Cr4 N16 90.15(10) . . ?
N19 Cr4 N16 88.63(10) . . ?
Cr3 Cr4 N22 94.76(7) . . ?
N13 Cr4 N22 90.25(10) . . ?
N19 Cr4 N22 89.31(10) . . ?
N16 Cr4 N22 170.15(10) . . ?
C1 N1 C7 119.0(3) . . ?
C1 N1 Cr2 115.6(2) . . ?
C7 N1 Cr2 121.2(2) . . ?
C1 N2 C11 123.9(3) . . ?
C1 N2 C8 124.4(3) . . ?
C11 N2 C8 111.3(3) . . ?
C1 N3 C17 119.9(3) . . ?
C1 N3 Cr1 115.7(2) . . ?
C17 N3 Cr1 119.4(2) . . ?
C18 N4 C34 121.1(3) . . ?
C18 N4 Cr2 116.1(2) . . ?
C34 N4 Cr2 118.5(2) . . ?
C18 N5 C28 124.7(3) . . ?
C18 N5 C25 123.7(3) . . ?
C28 N5 C25 111.6(2) . . ?
C18 N6 C24 119.7(2) . . ?
C18 N6 Cr1 115.8(2) . . ?
C24 N6 Cr1 120.1(2) . . ?
C35 N7 C51 119.6(3) . . ?
C35 N7 Cr2 115.6(2) . . ?
C51 N7 Cr2 120.2(2) . . ?
C35 N8 C42 124.8(3) . . ?
C35 N8 C45 124.7(3) . . ?
C42 N8 C45 110.5(3) . . ?
C35 N9 C41 119.0(3) . . ?
C35 N9 Cr1 116.1(2) . . ?
C41 N9 Cr1 121.4(2) . . ?
C52 N10 C58 119.0(3) . . ?
C52 N10 Cr2 115.8(2) . . ?
C58 N10 Cr2 120.6(2) . . ?
C52 N11 C62 125.7(3) . . ?
C52 N11 C59 124.5(3) . . ?
C62 N11 C59 109.6(2) . . ?
C52 N12 C68 119.7(2) . . ?
C52 N12 Cr1 115.6(2) . . ?
C68 N12 Cr1 121.2(2) . . ?
C69 N13 C75 121.1(2) . . ?
C69 N13 Cr4 116.2(2) . . ?
C75 N13 Cr4 118.8(2) . . ?
C69 N14 C76 123.9(3) . . ?
C69 N14 C79 124.6(3) . . ?
C76 N14 C79 111.4(3) . . ?
C69 N15 C85 120.5(3) . . ?
C69 N15 Cr3 115.7(2) . . ?
C85 N15 Cr3 119.3(2) . . ?
C86 N16 C92 117.1(3) . . ?
C86 N16 Cr4 115.4(2) . . ?
C92 N16 Cr4 122.5(2) . . ?
C86 N17 C93 123.0(3) . . ?
C86 N17 C96 125.5(3) . . ?
C93 N17 C96 111.5(3) . . ?
C86 N18 C102 119.8(3) . . ?
C86 N18 Cr3 116.2(2) . . ?
C102 N18 Cr3 118.9(2) . . ?
C103 N19 C109 120.2(2) . . ?
C103 N19 Cr4 116.2(2) . . ?
C109 N19 Cr4 119.7(2) . . ?
C103 N20 C113 124.9(3) . . ?
C103 N20 C110 123.9(3) . . ?
C113 N20 C110 111.1(3) . . ?
C103 N21 C119 120.2(3) . . ?
C103 N21 Cr3 116.5(2) . . ?
C119 N21 Cr3 118.7(2) . . ?
C120 N22 C126 119.2(3) . . ?
C120 N22 Cr4 116.2(2) . . ?
C126 N22 Cr4 120.3(2) . . ?
C120 N23 C130 124.7(3) . . ?
C120 N23 C127 124.5(3) . . ?
C130 N23 C127 110.8(2) . . ?
C120 N24 C136 119.6(2) . . ?
C120 N24 Cr3 115.9(2) . . ?
C136 N24 Cr3 120.5(2) . . ?
N3 C1 N1 117.3(3) . . ?
N3 C1 N2 121.2(3) . . ?
N1 C1 N2 121.5(3) . . ?
C3 C2 C7 119.9(3) . . ?
C4 C3 C2 121.4(3) . . ?
C3 C4 C5 119.0(4) . . ?
C4 C5 C6 120.4(4) . . ?
C7 C6 C5 121.1(3) . . ?
C6 C7 C2 118.2(3) . . ?
C6 C7 N1 121.6(3) . . ?
C2 C7 N1 120.2(3) . . ?
N2 C8 C9 103.8(3) . . ?
C10 C9 C8 108.8(4) . . ?
C9 C10 C11 107.5(4) . . ?
N2 C11 C10 104.1(3) . . ?
C13 C12 C17 121.6(3) . . ?
C14 C13 C12 120.1(3) . . ?
C15 C14 C13 119.1(3) . . ?
C14 C15 C16 121.1(3) . . ?
C15 C16 C17 120.1(3) . . ?
C12 C17 C16 118.0(3) . . ?
C12 C17 N3 121.8(3) . . ?
C16 C17 N3 120.1(3) . . ?
N6 C18 N4 116.8(3) . . ?
N6 C18 N5 121.8(3) . . ?
N4 C18 N5 121.4(3) . . ?
C20 C19 C24 120.2(4) . . ?
C21 C20 C19 121.3(4) . . ?
C20 C21 C22 119.0(3) . . ?
C21 C22 C23 120.2(4) . . ?
C22 C23 C24 121.2(3) . . ?
C19 C24 C23 118.1(3) . . ?
C19 C24 N6 120.7(3) . . ?
C23 C24 N6 121.1(3) . . ?
N5 C25 C26 102.8(3) . . ?
C25 C26 C27 103.4(3) . . ?
C26 C27 C28 103.2(3) . . ?
N5 C28 C27 103.4(3) . . ?
C30 C29 C34 120.2(4) . . ?
C31 C30 C29 120.7(4) . . ?
C32 C31 C30 119.3(3) . . ?
C31 C32 C33 120.7(4) . . ?
C34 C33 C32 120.6(3) . . ?
C33 C34 C29 118.5(3) . . ?
C33 C34 N4 121.6(3) . . ?
C29 C34 N4 119.7(3) . . ?
N7 C35 N9 116.8(3) . . ?
N7 C35 N8 121.8(3) . . ?
N9 C35 N8 121.4(3) . . ?
C41 C36 C37 120.3(4) . . ?
C38 C37 C36 120.7(4) . . ?
C37 C38 C39 119.8(4) . . ?
C38 C39 C40 120.1(4) . . ?
C41 C40 C39 120.7(4) . . ?
C36 C41 C40 118.5(3) . . ?
C36 C41 N9 120.3(3) . . ?
C40 C41 N9 121.1(3) . . ?
N8 C42 C43 103.4(3) . . ?
C44 C43 C42 104.9(3) . . ?
C45 C44 C43 110.7(4) . . ?
C44 C45 N8 104.5(3) . . ?
C47 C46 C51 120.8(3) . . ?
C46 C47 C48 121.0(3) . . ?
C49 C48 C47 118.4(3) . . ?
C48 C49 C50 121.4(4) . . ?
C49 C50 C51 120.6(3) . . ?
C50 C51 C46 117.8(3) . . ?
C50 C51 N7 120.9(3) . . ?
C46 C51 N7 121.2(3) . . ?
N10 C52 N12 117.2(3) . . ?
N10 C52 N11 121.3(3) . . ?
N12 C52 N11 121.5(3) . . ?
C58 C53 C54 119.4(5) . . ?
C55 C54 C53 121.2(4) . . ?
C54 C55 C56 119.9(4) . . ?
C55 C56 C57 120.2(5) . . ?
C58 C57 C56 120.5(4) . . ?
C57 C58 C53 118.9(3) . . ?
C57 C58 N10 121.1(3) . . ?
C53 C58 N10 120.0(3) . . ?
N11 C59 C60 102.0(3) . . ?
C61 C60 C59 106.0(3) . . ?
C60 C61 C62 106.8(3) . . ?
N11 C62 C61 104.1(3) . . ?
C68 C63 C64 120.0(3) . . ?
C65 C64 C63 120.7(3) . . ?
C64 C65 C66 119.4(3) . . ?
C67 C66 C65 120.5(4) . . ?
C66 C67 C68 120.8(3) . . ?
C67 C68 C63 118.6(3) . . ?
C67 C68 N12 121.9(3) . . ?
C63 C68 N12 119.4(3) . . ?
N15 C69 N13 116.9(3) . . ?
N15 C69 N14 122.3(3) . . ?
N13 C69 N14 120.8(3) . . ?
C75 C70 C71 120.7(3) . . ?
C72 C71 C70 120.2(4) . . ?
C71 C72 C73 119.4(3) . . ?
C74 C73 C72 120.6(4) . . ?
C73 C74 C75 120.9(4) . . ?
C70 C75 C74 118.1(3) . . ?
C70 C75 N13 120.2(3) . . ?
C74 C75 N13 121.6(3) . . ?
N14 C76 C77 103.6(3) . . ?
C76 C77 C78 102.7(3) . . ?
C77 C78 C79 103.0(3) . . ?
N14 C79 C78 102.8(3) . . ?
C81 C80 C85 121.0(4) . . ?
C82 C81 C80 119.8(4) . . ?
C83 C82 C81 119.9(4) . . ?
C82 C83 C84 120.7(4) . . ?
C85 C84 C83 120.0(4) . . ?
C84 C85 C80 118.6(3) . . ?
C84 C85 N15 120.3(3) . . ?
C80 C85 N15 121.0(3) . . ?
N18 C86 N16 117.0(3) . . ?
N18 C86 N17 122.5(3) . . ?
N16 C86 N17 120.5(3) . . ?
C88 C87 C92 121.0(3) . . ?
C89 C88 C87 120.5(3) . . ?
C90 C89 C88 119.0(3) . . ?
C89 C90 C91 120.9(3) . . ?
C92 C91 C90 120.5(3) . . ?
C91 C92 C87 118.2(3) . . ?
C91 C92 N16 121.3(3) . . ?
C87 C92 N16 120.5(3) . . ?
N17 C93 C94 102.9(3) . . ?
C93 C94 C95 102.5(3) . . ?
C94 C95 C96 102.9(3) . . ?
N17 C96 C95 102.5(3) . . ?
C98 C97 C102 120.4(3) . . ?
C97 C98 C99 120.7(3) . . ?
C100 C99 C98 119.0(3) . . ?
C99 C100 C101 121.3(3) . . ?
C100 C101 C102 120.2(3) . . ?
C101 C102 C97 118.4(3) . . ?
C101 C102 N18 120.6(3) . . ?
C97 C102 N18 121.0(3) . . ?
N21 C103 N19 116.1(3) . . ?
N21 C103 N20 121.7(3) . . ?
N19 C103 N20 122.1(3) . . ?
C105 C104 C109 120.5(3) . . ?
C106 C105 C104 120.8(3) . . ?
C105 C106 C107 119.1(3) . . ?
C106 C107 C108 120.9(3) . . ?
C107 C108 C109 120.4(3) . . ?
C104 C109 C108 118.4(3) . . ?
C104 C109 N19 119.4(3) . . ?
C108 C109 N19 122.0(3) . . ?
N20 C110 C111 102.1(3) . . ?
C112 C111 C110 103.2(3) . . ?
C111 C112 C113 104.9(3) . . ?
N20 C113 C112 103.8(3) . . ?
C115 C114 C119 120.7(4) . . ?
C116 C115 C114 120.6(4) . . ?
C117 C116 C115 119.7(4) . . ?
C116 C117 C118 119.6(3) . . ?
C117 C118 C119 121.5(3) . . ?
C114 C119 C118 117.9(3) . . ?
C114 C119 N21 120.1(3) . . ?
C118 C119 N21 121.9(3) . . ?
N22 C120 N24 116.6(3) . . ?
N22 C120 N23 122.2(3) . . ?
N24 C120 N23 121.1(3) . . ?
C122 C121 C126 119.9(3) . . ?
C123 C122 C121 121.1(4) . . ?
C122 C123 C124 119.0(3) . . ?
C123 C124 C125 120.8(4) . . ?
C126 C125 C124 120.3(3) . . ?
C125 C126 C121 119.0(3) . . ?
C125 C126 N22 120.4(3) . . ?
C121 C126 N22 120.6(3) . . ?
N23 C127 C128 102.7(3) . . ?
C127 C128 C129 102.8(3) . . ?
C128 C129 C130 101.5(3) . . ?
N23 C130 C129 103.2(3) . . ?
C132 C131 C136 120.7(4) . . ?
C133 C132 C131 120.2(4) . . ?
C132 C133 C134 120.0(3) . . ?
C133 C134 C135 119.9(4) . . ?
C136 C135 C134 120.9(3) . . ?
C135 C136 C131 118.3(3) . . ?
C135 C136 N24 120.8(3) . . ?
C131 C136 N24 120.9(3) . . ?
O1 C138 C137 105.1(9) . . ?
C140 C139 O1 106.1(13) . . ?
O1 C141 C140 154.0(22) . . ?
C137 C142 O1 96.2(18) . . ?
C138 O1 C139 123.1(9) . . ?
C141 O1 C142 136.7(18) . . ?

loop_
_geom_bond_atom_site_label_1
_geom_bond_atom_site_label_2
_geom_bond_distance
_geom_bond_site_symmetry_2
_geom_bond_publ_flag
Cr1 Cr2 1.9049(7) . y
Cr1 N12 2.056(2) . y
Cr1 N6 2.055(2) . y
Cr1 N9 2.067(3) . y
Cr1 N3 2.070(3) . y
Cr2 N1 2.051(3) . y
Cr2 N4 2.063(2) . y
Cr2 N7 2.064(3) . y
Cr2 N10 2.065(2) . y
Cr3 Cr4 1.9025(7) . ?
Cr3 N24 2.062(2) . ?
Cr3 N15 2.063(2) . ?
Cr3 N18 2.064(2) . ?
Cr3 N21 2.068(2) . ?
Cr4 N13 2.056(2) . ?
Cr4 N19 2.063(2) . ?
Cr4 N16 2.070(2) . ?
Cr4 N22 2.071(2) . ?
N1 C1 1.341(4) . ?
N1 C7 1.422(4) . ?
N2 C1 1.376(4) . ?
N2 C11 1.466(4) . ?
N2 C8 1.470(4) . ?
N3 C1 1.340(4) . ?
N3 C17 1.428(4) . ?
N4 C18 1.341(4) . ?
N4 C34 1.423(4) . ?
N5 C18 1.374(4) . ?
N5 C28 1.467(4) . ?
N5 C25 1.478(4) . ?
N6 C18 1.341(4) . ?
N6 C24 1.421(4) . ?
N7 C35 1.343(4) . ?
N7 C51 1.415(4) . ?
N8 C35 1.370(4) . ?
N8 C42 1.469(4) . ?
N8 C45 1.473(4) . ?
N9 C35 1.344(4) . ?
N9 C41 1.421(4) . ?
N10 C52 1.335(4) . ?
N10 C58 1.421(4) . ?
N11 C52 1.379(4) . ?
N11 C62 1.457(4) . ?
N11 C59 1.461(4) . ?
N12 C52 1.344(4) . ?
N12 C68 1.423(4) . ?
N13 C69 1.348(4) . ?
N13 C75 1.421(4) . ?
N14 C69 1.380(4) . ?
N14 C76 1.467(4) . ?
N14 C79 1.470(4) . ?
N15 C69 1.329(4) . ?
N15 C85 1.431(4) . ?
N16 C86 1.346(4) . ?
N16 C92 1.426(4) . ?
N17 C86 1.375(4) . ?
N17 C93 1.471(4) . ?
N17 C96 1.474(4) . ?
N18 C86 1.336(4) . ?
N18 C102 1.418(4) . ?
N19 C103 1.346(4) . ?
N19 C109 1.422(4) . ?
N20 C103 1.375(4) . ?
N20 C113 1.471(4) . ?
N20 C110 1.474(4) . ?
N21 C103 1.344(4) . ?
N21 C119 1.416(4) . ?
N22 C120 1.336(4) . ?
N22 C126 1.432(4) . ?
N23 C120 1.379(4) . ?
N23 C130 1.475(4) . ?
N23 C127 1.476(4) . ?
N24 C120 1.348(4) . ?
N24 C136 1.421(4) . ?
C2 C3 1.387(5) . ?
C2 C7 1.396(4) . ?
C3 C4 1.368(6) . ?
C4 C5 1.375(5) . ?
C5 C6 1.386(5) . ?
C6 C7 1.382(5) . ?
C8 C9 1.484(6) . ?
C9 C10 1.437(6) . ?
C10 C11 1.489(6) . ?
C12 C13 1.385(5) . ?
C12 C17 1.387(4) . ?
C13 C14 1.382(5) . ?
C14 C15 1.377(5) . ?
C15 C16 1.391(5) . ?
C16 C17 1.398(4) . ?
C19 C20 1.386(5) . ?
C19 C24 1.387(4) . ?
C20 C21 1.377(6) . ?
C21 C22 1.379(5) . ?
C22 C23 1.383(5) . ?
C23 C24 1.395(5) . ?
C25 C26 1.515(5) . ?
C26 C27 1.517(5) . ?
C27 C28 1.526(5) . ?
C29 C30 1.386(5) . ?
C29 C34 1.392(4) . ?
C30 C31 1.378(6) . ?
C31 C32 1.369(6) . ?
C32 C33 1.389(5) . ?
C33 C34 1.383(5) . ?
C36 C41 1.384(5) . ?
C36 C37 1.396(5) . ?
C37 C38 1.366(6) . ?
C38 C39 1.375(6) . ?
C39 C40 1.393(5) . ?
C40 C41 1.390(5) . ?
C42 C43 1.512(5) . ?
C43 C44 1.457(6) . ?
C44 C45 1.445(6) . ?
C46 C47 1.377(5) . ?
C46 C51 1.394(5) . ?
C47 C48 1.381(5) . ?
C48 C49 1.371(6) . ?
C49 C50 1.381(5) . ?
C50 C51 1.390(4) . ?
C53 C58 1.394(5) . ?
C53 C54 1.396(6) . ?
C54 C55 1.360(8) . ?
C55 C56 1.372(7) . ?
C56 C57 1.390(5) . ?
C57 C58 1.386(5) . ?
C59 C60 1.510(5) . ?
C60 C61 1.501(6) . ?
C61 C62 1.516(5) . ?
C63 C68 1.394(4) . ?
C63 C64 1.400(5) . ?
C64 C65 1.369(6) . ?
C65 C66 1.386(6) . ?
C66 C67 1.383(5) . ?
C67 C68 1.386(5) . ?
C70 C75 1.389(5) . ?
C70 C71 1.393(5) . ?
C71 C72 1.379(5) . ?
C72 C73 1.381(6) . ?
C73 C74 1.375(5) . ?
C74 C75 1.396(4) . ?
C76 C77 1.513(5) . ?
C77 C78 1.518(5) . ?
C78 C79 1.520(5) . ?
C80 C81 1.390(5) . ?
C80 C85 1.393(5) . ?
C81 C82 1.375(6) . ?
C82 C83 1.369(6) . ?
C83 C84 1.399(5) . ?
C84 C85 1.382(5) . ?
C87 C88 1.385(5) . ?
C87 C92 1.393(4) . ?
C88 C89 1.382(5) . ?
C89 C90 1.378(5) . ?
C90 C91 1.391(5) . ?
C91 C92 1.385(4) . ?
C93 C94 1.516(5) . ?
C94 C95 1.517(5) . ?
C95 C96 1.525(5) . ?
C97 C98 1.381(5) . ?
C97 C102 1.400(4) . ?
C98 C99 1.381(5) . ?
C99 C100 1.370(5) . ?
C100 C101 1.387(5) . ?
C101 C102 1.388(4) . ?
C104 C105 1.389(5) . ?
C104 C109 1.391(4) . ?
C105 C106 1.374(5) . ?
C106 C107 1.381(5) . ?
C107 C108 1.384(5) . ?
C108 C109 1.396(4) . ?
C110 C111 1.516(5) . ?
C111 C112 1.501(6) . ?
C112 C113 1.512(5) . ?
C114 C115 1.381(5) . ?
C114 C119 1.386(4) . ?
C115 C116 1.376(6) . ?
C116 C117 1.373(5) . ?
C117 C118 1.386(5) . ?
C118 C119 1.386(4) . ?
C121 C122 1.387(5) . ?
C121 C126 1.394(5) . ?
C122 C123 1.376(6) . ?
C123 C124 1.378(6) . ?
C124 C125 1.390(5) . ?
C125 C126 1.383(5) . ?
C127 C128 1.516(5) . ?
C128 C129 1.523(5) . ?
C129 C130 1.524(4) . ?
C131 C132 1.390(5) . ?
C131 C136 1.394(4) . ?
C132 C133 1.371(6) . ?
C133 C134 1.377(5) . ?
C134 C135 1.396(5) . ?
C135 C136 1.381(5) . ?
C137 C142 1.217(15) . ?
C137 C138 1.526(15) . ?
C138 O1 1.432(12) . ?
C139 C140 1.19(2) . ?
C139 O1 1.89(2) . ?
C140 C141 1.32(2) . ?
C141 O1 1.25(2) . ?
C142 O1 1.88(3) . ?
